data_2000061
loop_
_publ_author_name
'Baret, P.'
'Moneta, W.'
'Pierre, J. L.'
'Averbuch-Pouchot, M. T.'
'Durif, A.'

_publ_section_title
;
 Structure of a Schiff-base macrocycle containing convergent methoxy groups
;
_journal_issue 7
_journal_name_full
;
 Acta Crystallographica, Section C: Crystal Structure Communications
;
_journal_page_first 1254
_journal_page_last 1256
_journal_paper_doi 10.1107/s0108270188003592
_journal_volume 44
_journal_year 1988
_chemical_formula_sum 'C38 H40 N4 O4'
_space_group_IT_number 41
_symmetry_cell_setting orthorhombic
_symmetry_Int_Tables_number 41
_symmetry_space_group_name_Hall 'C -2ac 2'
_symmetry_space_group_name_H-M 'C 2 c b'
_cell_angle_alpha 90
_cell_angle_beta 90
_cell_angle_gamma 90
_cell_formula_units_Z 4
_cell_length_a 10.941(9)
_cell_length_b 21.46(2)
_cell_length_c 14.53(1)
_cell_volume 3411.555
_diffrn_ambient_temperature ?
_exptl_crystal_density_diffrn 1.198
_refine_ls_R_factor_gt 0.055
_refine_ls_wR_factor_gt 0.055
_cod_database_code 2000061

loop_
_symmetry_equiv_pos_site_id
_symmetry_equiv_pos_as_xyz
1 x,y,z
2 1/2+x,1/2+y,z
3 x,1/2-y,1/2+z
4 1/2+x,-y,1/2+z
5 x,1/2+y,1/2-z
6 1/2+x,y,1/2-z
7 x,-y,-z
8 1/2+x,1/2-y,-z

loop_
_atom_site_label
_atom_site_type_symbol
_atom_site_fract_x
_atom_site_fract_y
_atom_site_fract_z
O1 O -0.0860(4) 0.0955(2) 0.5394(2)
O2 O 0.10800 0.0190(1) 0.6433(2)
N1 N 0.0328(4) -0.0687(2) 0.8787(2)
N2 N -0.0504(4) 0.1834(2) 0.2976(2)
C1 C -0.0648(5) 0.1714(2) 0.1295(2)
C2 C -0.1281(4) 0.1624(2) 0.2217(3)
C3 C -0.0517(5) 0.1527(2) 0.3697(2)
C4 C 0.0238(4) 0.1685(2) 0.4511(2)
C5 C 0.1151(4) 0.2119(2) 0.4451(2)
C6 C 0.1869(5) 0.2259(2) 0.5196(3)
C7 C 0.1667(5) 0.1946(2) 0.6023(3)
C8 C 0.0753(4) 0.1508(2) 0.6105(2)
C9 C 0.0040(4) 0.1385(2) 0.5350(2)
C10 C -0.1845(8) 0.1028(5) 0.5816(6)
C11 C 0.0552(5) 0.1205(2) 0.7016(2)
C12 C 0.0181(6) 0.1562(2) 0.7763(2)
C13 C -0.0003(6) 0.1287(2) 0.8614(3)
C14 C 0.0167(5) 0.0663(2) 0.8739(2)
C15 C 0.0541(4) 0.0284(2) 0.8008(2)
C16 C 0.0732(4) 0.0570(2) 0.7153(2)
C17 C 0.2389(7) 0.0203(4) 0.6274(6)
C18 C 0.0725(4) -0.0383(2) 0.8104(2)
C19 C 0.0532(5) 0.1362(2) 0.1215(2)
H1 H -0.129(3) 0.157(1) 0.080(2)
H2 H -0.050(3) 0.213(1) 0.116(2)
H3 H -0.151(3) 0.117(2) 0.232(2)
H4 H -0.206(4) 0.181(2) 0.216(2)
H5 H -0.099(4) 0.114(2) 0.366(3)
H6 H 0.129(3) 0.236(1) 0.394(2)
H7 H 0.243(4) 0.255(2) 0.516(3)
H8 H 0.212(3) 0.201(2) 0.656(2)
H9 H 0.035(4) 0.201(2) 0.765(3)
H10 H -0.040(4) 0.158(2) 0.912(2)
H11 H 0.015(3) 0.048(2) 0.933(2)
H12 H 0.115(3) -0.062(1) 0.759(2)
H13 H 0.115(3) 0.149(2) 0.171(2)
H14 H 0.094(3) 0.152(1) 0.064(2)
C19F* C 0.0532(5) -0.1362(2) 0.8785(2)
N1F* N 0.0328(4) 0.0687(2) 0.1213(2)
C1F* C -0.0648(5) -0.1714(2) 0.8705(2)
H13F* H 0.115(3) -0.149(2) 0.829(2)
H14F* H 0.094(3) -0.152(1) 0.936(2)
C18F* C 0.0725(4) 0.0383(2) 0.1896(2)
C2F* C -0.1281(4) -0.1624(2) 0.7783(3)
H1F* H -0.129(3) -0.157(1) 0.920(2)
H2F* H -0.050(3) -0.213(1) 0.884(2)
C15F* C 0.0541(4) -0.0284(2) 0.1992(2)
H12F* H 0.115(3) 0.062(1) 0.241(2)
N2F* N -0.0504(4) -0.1834(2) 0.7024(2)
H3F* H -0.151(3) -0.117(2) 0.768(2)
H4F* H -0.206(4) -0.181(2) 0.784(2)
C14F* C 0.0167(5) -0.0663(2) 0.1261(2)
C16F* C 0.0732(4) -0.0570(2) 0.2847(2)
C3F* C -0.0517(5) -0.1527(2) 0.6303(2)
C13F* C -0.0003(6) -0.1287(2) 0.1386(3)
H11F* H 0.015(3) -0.048(2) 0.067(2)
O2F* O 0.10800 -0.0190(1) 0.3567(2)
C11F* C 0.0552(5) -0.1205(2) 0.2984(2)
C4F* C 0.0238(4) -0.1685(2) 0.5489(2)
H5F* H -0.099(4) -0.114(2) 0.634(3)
C12F* C 0.0181(6) -0.1562(2) 0.2237(2)
H10F* H -0.040(4) -0.158(2) 0.088(2)
C17F* C 0.2389(7) -0.0203(4) 0.3726(6)
C8F* C 0.0753(4) -0.1508(2) 0.3895(2)
C5F* C 0.1151(4) -0.2119(2) 0.5549(2)
C9F* C 0.0040(4) -0.1385(2) 0.4650(2)
H9F* H 0.035(4) -0.201(2) 0.235(3)
C7F* C 0.1667(5) -0.1946(2) 0.3977(3)
C6F* C 0.1869(5) -0.2259(2) 0.4804(3)
H6F* H 0.129(3) -0.236(1) 0.606(2)
O1F* O -0.0860(4) -0.0955(2) 0.4606(2)
H8F* H 0.212(3) -0.201(2) 0.344(2)
H7F* H 0.243(4) -0.255(2) 0.484(3)
C10F* C -0.1845(8) -0.1028(5) 0.4184(6)

loop_
_atom_type_symbol
_atom_type_radius_bond
C 0.68
H 0.23
N 0.68
O 0.68
